data_1536940
loop_
_publ_author_name
'Fir, B.A.'
'Mercier, H.P.A.'
'Schrobilgen, G.J.D.'
'Sanders, J.C.P.'
'Dixon, D.A.'

_publ_section_title
;
 Structural and theoretical studies of Xe (O Ch F5)2 and (Xe O Ch F5) (As
 F6) (Ch = Se, Te)
;
_journal_name_full 'Journal of Fluorine Chemistry'
_journal_page_first 89
_journal_page_last 107
_journal_volume 110
_journal_year 2001
_chemical_formula_sum 'As F11 O Se Xe'
_chemical_name_systematic '(Xe O Se F5) (As F6)'
_space_group_IT_number 85
_symmetry_space_group_name_Hall '-P 4a'
_symmetry_space_group_name_H-M 'P 4/n :2'
_cell_angle_alpha 90
_cell_angle_beta 90
_cell_angle_gamma 90
_cell_formula_units_Z 2
_cell_length_a 6.1195
_cell_length_b 6.1195
_cell_length_c 13.0315
_cell_volume 488.007
_citation_journal_id_ASTM JFLCAR
_cod_data_source_file Fir_JFLCAR_2001_177.cif
_cod_data_source_block As1F11O1Se1Xe1
_cod_original_cell_volume 488.0073
_cod_original_formula_sum 'As1 F11 O1 Se1 Xe1'
_cod_database_code 1536940

loop_
_symmetry_equiv_pos_as_xyz
x,y,z
-y+1/2,x,z
-x+1/2,-y+1/2,z
y,-x+1/2,z
-x,-y,-z
y-1/2,-x,-z
x-1/2,y-1/2,-z
-y,x-1/2,-z

loop_
_atom_site_label
_atom_site_type_symbol
_atom_site_fract_x
_atom_site_fract_y
_atom_site_fract_z
_atom_site_occupancy
_atom_site_U_iso_or_equiv
As1 As+5 0.25 0.25 0.8551 1 0.0
F7 F-1 0.3768 0.2936 0.5079 0.25 0.0
F4 F-1 0.2539 0.5263 0.8362 0.25 0.0
F9 F-1 0.2708 -0.0053 0.4426 0.25 0.0
Xe1 Xe+2 0.25 0.25 0.14062 1 0.0
F6 F-1 0.3547 0.3459 0.9763 0.25 0.0
F2 F-1 0.2595 -0.0166 0.8881 0.25 0.0
F5 F-1 0.5097 0.2567 0.8003 0.25 0.0
F10 F-1 -0.0226 0.3066 0.4104 0.25 0.0
O1 O-2 0.125 0.162 0.2795 0.25 0.0
F11 F-1 0.5041 0.2257 0.3397 0.25 0.0
F3 F-1 0.0035 0.2577 0.9242 0.25 0.0
F1 F-1 0.1593 0.1724 0.7349 0.25 0.0
Se1 Se+6 0.25 0.25 0.3917 1 0.0
F8 F-1 0.2119 0.5115 0.3664 0.25 0.0
